data_7100852
loop_
_publ_author_name
'D. Ellis'
'E. Lopez'
'R. McIntosh'
'G.M. Rosair'
'A.J. Welch'
'R. Quenardelle'

_publ_section_title
;
The first 4,1,10MC2B10 supraicosahedral metallacarboranes and a  route
to previuosly inaccessible 4,1,12 ruthenium arene species
;
_journal_name_full 'Chemical Communications'
_journal_paper_doi 10.1039/b416646a
_journal_year 2005
_chemical_formula_sum 'C7 H17 B10 Co'
_chemical_formula_weight 268.24
_space_group_IT_number 14
_symmetry_cell_setting monoclinic
_symmetry_space_group_name_Hall '-P 2ybc'
_symmetry_space_group_name_H-M 'P 1 21/c 1'
_cell_angle_alpha 90.00
_cell_angle_beta 90.127(12)
_cell_angle_gamma 90.00
_cell_formula_units_Z 12
_cell_length_a 11.026(3)
_cell_length_b 21.411(7)
_cell_length_c 15.908(5)
_cell_measurement_temperature 160(2)
_cell_volume 3756(2)
_diffrn_ambient_temperature 160(2)
_exptl_crystal_density_diffrn 1.423
_cod_depositor_comments
;
The following automatic conversions were performed:
'_symmetry_cell_setting' value 'Monoclinic' changed to 'monoclinic'
according to '/home/saulius/struct/CIF-dictionaries/cif_core.dic'
dictionary named 'cif_core.dic' version 2.4.1 from 2010-06-29.

Automatic conversion script
Id: cif_fix_enum 1527 2010-12-29 10:47:43Z saulius 
;
_cod_original_sg_symbol_H-M 'P 21/c'
_cod_database_code 7100852

loop_
_symmetry_equiv_pos_as_xyz
'x, y, z'
'-x, y+1/2, -z+1/2'
'-x, -y, -z'
'x, -y-1/2, z-1/2'

loop_
_atom_site_label
_atom_site_type_symbol
_atom_site_fract_x
_atom_site_fract_y
_atom_site_fract_z
_atom_site_U_iso_or_equiv
_atom_site_adp_type
_atom_site_occupancy
_atom_site_symmetry_multiplicity
_atom_site_calc_flag
_atom_site_refinement_flags
_atom_site_disorder_assembly
_atom_site_disorder_group
Co4A Co 0.22324(3) 0.002809(14) 0.77096(2) 0.01502(9) Uani 1 1 d . . .
C1A C 0.1434(2) -0.06467(11) 0.70071(14) 0.0164(5) Uani 1 1 d . . .
H1A H 0.098(2) -0.0977(11) 0.7232(15) 0.020 Uiso 1 1 d . . .
B2A B 0.0778(2) -0.00423(12) 0.67497(18) 0.0169(5) Uani 1 1 d . . .
H2A H -0.020(2) 0.0009(10) 0.6856(16) 0.020 Uiso 1 1 d . . .
B3A B 0.2789(3) -0.07885(13) 0.69462(18) 0.0196(6) Uani 1 1 d . . .
H3A H 0.310(2) -0.1207(12) 0.7169(14) 0.024 Uiso 1 1 d . . .
B5A B 0.1755(2) -0.05524(13) 0.59403(18) 0.0181(6) Uani 1 1 d . . .
H5A H 0.133(2) -0.0899(11) 0.5588(15) 0.022 Uiso 1 1 d . . .
B6A B 0.1652(2) 0.06803(12) 0.67479(17) 0.0169(5) Uani 1 1 d . . .
H6A H 0.119(2) 0.1069(11) 0.6984(15) 0.020 Uiso 1 1 d . . .
B7A B 0.3822(2) -0.01218(14) 0.69450(19) 0.0209(6) Uani 1 1 d . . .
H7A H 0.462(2) -0.0191(11) 0.7318(15) 0.025 Uiso 1 1 d . . .
B8A B 0.3487(3) -0.05081(13) 0.59907(18) 0.0216(6) Uani 1 1 d . . .
H8A H 0.411(2) -0.0853(11) 0.5719(15) 0.026 Uiso 1 1 d . . .
B9A B 0.1294(2) 0.03122(13) 0.57913(17) 0.0184(5) Uani 1 1 d . . .
H9A H 0.053(2) 0.0438(11) 0.5428(15) 0.022 Uiso 1 1 d . . .
C10A C 0.3164(2) 0.05876(11) 0.68448(15) 0.0184(5) Uani 1 1 d . . .
H10A H 0.358(2) 0.0914(12) 0.7136(15) 0.022 Uiso 1 1 d . . .
B11A B 0.2641(3) 0.00071(12) 0.53640(19) 0.0200(6) Uani 1 1 d . . .
H11A H 0.269(2) -0.0065(10) 0.4681(17) 0.024 Uiso 1 1 d . . .
B12A B 0.2598(3) 0.07576(13) 0.58592(18) 0.0208(6) Uani 1 1 d . . .
H12A H 0.275(2) 0.1215(12) 0.5601(14) 0.025 Uiso 1 1 d . . .
B13A B 0.3886(3) 0.02812(14) 0.59778(19) 0.0239(6) Uani 1 1 d . . .
H13A H 0.471(2) 0.0479(12) 0.5738(15) 0.029 Uiso 1 1 d . . .
C41A C 0.1059(2) 0.00674(12) 0.87224(15) 0.0237(6) Uani 1 1 d . . .
H41A H 0.0154 0.0041 0.8697 0.028 Uiso 1 1 calc R . .
C42A C 0.1878(2) -0.04440(13) 0.88077(15) 0.0243(6) Uani 1 1 d . . .
H42A H 0.1644 -0.0894 0.8852 0.029 Uiso 1 1 calc R . .
C43A C 0.3074(2) -0.02096(13) 0.88261(15) 0.0258(6) Uani 1 1 d . . .
H43A H 0.3832 -0.0463 0.8886 0.031 Uiso 1 1 calc R . .
C44A C 0.3010(2) 0.04489(13) 0.87383(15) 0.0259(6) Uani 1 1 d . . .
H44A H 0.3715 0.0743 0.8730 0.031 Uiso 1 1 calc R . .
C45A C 0.1759(2) 0.06186(12) 0.86817(15) 0.0240(6) Uani 1 1 d . . .
H45A H 0.1435 0.1053 0.8620 0.029 Uiso 1 1 calc R . .
Co4B Co 0.76639(3) 0.170745(14) 0.723517(19) 0.01411(9) Uani 1 1 d . . .
C1B C 0.8639(2) 0.11018(11) 0.79512(14) 0.0187(5) Uani 1 1 d . . .
H1B H 0.923(2) 0.0849(11) 0.7729(15) 0.022 Uiso 1 1 d . . .
B2B B 0.9038(2) 0.17491(13) 0.82515(18) 0.0190(6) Uani 1 1 d . . .
H2B H 1.002(2) 0.1907(11) 0.8185(15) 0.023 Uiso 1 1 d . . .
B3B B 0.7359(3) 0.08306(13) 0.79378(18) 0.0193(6) Uani 1 1 d . . .
H3B H 0.720(2) 0.0368(11) 0.7651(14) 0.023 Uiso 1 1 d . . .
B5B B 0.8179(2) 0.11296(13) 0.90020(17) 0.0184(6) Uani 1 1 d . . .
H5B H 0.868(2) 0.0818(11) 0.9396(15) 0.022 Uiso 1 1 d . . .
B6B B 0.7914(3) 0.23703(13) 0.82465(17) 0.0185(6) Uani 1 1 d . . .
H6B H 0.823(2) 0.2822(11) 0.8050(15) 0.022 Uiso 1 1 d . . .
B7B B 0.6105(2) 0.13830(14) 0.79066(18) 0.0212(6) Uani 1 1 d . . .
H7B H 0.533(2) 0.1247(11) 0.7547(15) 0.025 Uiso 1 1 d . . .
B8B B 0.6469(3) 0.10010(14) 0.88584(18) 0.0224(6) Uani 1 1 d . . .
H8B H 0.599(2) 0.0561(11) 0.9037(15) 0.027 Uiso 1 1 d . . .
B9B B 0.8309(3) 0.20139(13) 0.91998(18) 0.0201(6) Uani 1 1 d . . .
H9B H 0.893(2) 0.2234(11) 0.9632(15) 0.024 Uiso 1 1 d . . .
C10B C 0.6469(2) 0.21382(12) 0.80638(15) 0.0201(5) Uani 1 1 d . . .
H10B H 0.591(2) 0.2428(11) 0.7782(15) 0.024 Uiso 1 1 d . . .
B11B B 0.7044(3) 0.15781(13) 0.95488(19) 0.0216(6) Uani 1 1 d . . .
H11B H 0.690(2) 0.1514(11) 1.0225(16) 0.026 Uiso 1 1 d . . .
B12B B 0.6856(3) 0.23289(14) 0.90794(18) 0.0235(6) Uani 1 1 d . . .
H12B H 0.649(2) 0.2764(11) 0.9354(15) 0.028 Uiso 1 1 d . . .
B13B B 0.5786(3) 0.17358(14) 0.88757(19) 0.0229(6) Uani 1 1 d . . .
H13B H 0.486(2) 0.1823(11) 0.9036(15) 0.027 Uiso 1 1 d . . .
C41B C 0.6797(3) 0.20348(14) 0.61844(16) 0.0324(7) Uani 1 1 d . . .
H41B H 0.5962 0.2217 0.6168 0.039 Uiso 1 1 calc R . .
C42B C 0.7885(3) 0.23741(13) 0.63132(16) 0.0335(7) Uani 1 1 d . . .
H42B H 0.7954 0.2835 0.6403 0.040 Uiso 1 1 calc R . .
C43B C 0.8849(2) 0.19452(14) 0.62869(16) 0.0313(7) Uani 1 1 d . . .
H43B H 0.9728 0.2048 0.6359 0.038 Uiso 1 1 calc R . .
C44B C 0.8362(2) 0.13431(13) 0.61413(15) 0.0243(6) Uani 1 1 d . . .
H44B H 0.8839 0.0947 0.6092 0.029 Uiso 1 1 calc R . .
C45B C 0.7091(2) 0.13969(13) 0.60720(15) 0.0252(6) Uani 1 1 d . . .
H45B H 0.6506 0.1049 0.5962 0.030 Uiso 1 1 calc R . .
Co4C Co 0.26297(3) 0.163071(14) 0.267853(19) 0.01619(9) Uani 1 1 d . . .
C1C C 0.1903(2) 0.23705(11) 0.20652(15) 0.0206(5) Uani 1 1 d . . .
H1C H 0.158(2) 0.2709(12) 0.2325(16) 0.025 Uiso 1 1 d . . .
B2C B 0.3256(3) 0.24062(13) 0.18585(18) 0.0211(6) Uani 1 1 d . . .
H2C H 0.378(2) 0.2825(11) 0.2022(15) 0.025 Uiso 1 1 d . . .
B3C B 0.1024(3) 0.18303(14) 0.19022(19) 0.0219(6) Uani 1 1 d . . .
H3C H 0.006(2) 0.1874(11) 0.2149(15) 0.026 Uiso 1 1 d . . .
B5C B 0.1938(2) 0.22655(13) 0.09781(18) 0.0197(6) Uani 1 1 d . . .
H5C H 0.157(2) 0.2665(11) 0.0658(15) 0.024 Uiso 1 1 d . . .
B6C B 0.4059(2) 0.16661(13) 0.17440(19) 0.0199(6) Uani 1 1 d . . .
H6C H 0.496(2) 0.1622(11) 0.2005(15) 0.024 Uiso 1 1 d . . .
B7C B 0.1660(2) 0.10505(13) 0.18052(17) 0.0182(5) Uani 1 1 d . . .
H7C H 0.117(2) 0.0673(11) 0.2110(15) 0.022 Uiso 1 1 d . . .
B8C B 0.1198(3) 0.14518(13) 0.08989(18) 0.0220(6) Uani 1 1 d . . .
H8C H 0.029(2) 0.1385(11) 0.0623(15) 0.026 Uiso 1 1 d . . .
B9C B 0.3628(2) 0.20869(13) 0.08375(18) 0.0191(6) Uani 1 1 d . . .
H9C H 0.419(2) 0.2379(11) 0.0500(15) 0.023 Uiso 1 1 d . . .
C10C C 0.3188(2) 0.10194(11) 0.17284(15) 0.0184(5) Uani 1 1 d . . .
H10C H 0.357(2) 0.0648(11) 0.1936(15) 0.022 Uiso 1 1 d . . .
B11C B 0.2505(3) 0.16513(13) 0.03241(18) 0.0198(6) Uani 1 1 d . . .
H11C H 0.240(2) 0.1703(11) -0.0348(16) 0.024 Uiso 1 1 d . . .
B12C B 0.3778(3) 0.12770(14) 0.07889(18) 0.0221(6) Uani 1 1 d . . .
H12C H 0.445(2) 0.1048(11) 0.0497(15) 0.027 Uiso 1 1 d . . .
B13C B 0.2350(3) 0.09056(13) 0.08280(18) 0.0209(6) Uani 1 1 d . . .
H13C H 0.223(2) 0.0464(12) 0.0573(14) 0.025 Uiso 1 1 d . . .
C41C C 0.3062(4) 0.20648(16) 0.37775(18) 0.0480(9) Uani 1 1 d . . .
H41C H 0.3296 0.2515 0.3828 0.058 Uiso 1 1 calc R . .
C42C C 0.1875(3) 0.18422(18) 0.38101(17) 0.0493(10) Uani 1 1 d . . .
H42C H 0.1124 0.2094 0.3909 0.059 Uiso 1 1 calc R . .
C43C C 0.1949(3) 0.11756(17) 0.37106(16) 0.0459(9) Uani 1 1 d . . .
H43C H 0.1270 0.0866 0.3728 0.055 Uiso 1 1 calc R . .
C44C C 0.3204(3) 0.10536(15) 0.36247(17) 0.0420(8) Uani 1 1 d . . .
H44C H 0.3564 0.0630 0.3539 0.050 Uiso 1 1 calc R . .
C45C C 0.3848(3) 0.15932(18) 0.36648(19) 0.0478(9) Uani 1 1 d . . .
H45C H 0.4749 0.1632 0.3620 0.057 Uiso 1 1 calc R . .

loop_
_atom_site_aniso_label
_atom_site_aniso_U_11
_atom_site_aniso_U_22
_atom_site_aniso_U_33
_atom_site_aniso_U_23
_atom_site_aniso_U_13
_atom_site_aniso_U_12
Co4A 0.01833(16) 0.01491(18) 0.01181(18) -0.00065(11) -0.00217(12) 0.00063(12)
C1A 0.0229(12) 0.0124(11) 0.0141(12) 0.0002(9) 0.0010(9) -0.0039(9)
B2A 0.0164(12) 0.0186(14) 0.0158(14) -0.0034(10) -0.0005(10) -0.0004(10)
B3A 0.0242(14) 0.0155(14) 0.0191(15) -0.0018(11) -0.0031(11) 0.0033(11)
B5A 0.0205(13) 0.0159(14) 0.0177(14) -0.0019(10) 0.0005(11) -0.0007(10)
B6A 0.0196(13) 0.0130(13) 0.0180(14) 0.0001(10) -0.0032(11) 0.0005(10)
B7A 0.0183(13) 0.0217(14) 0.0225(16) -0.0016(11) -0.0011(11) 0.0031(11)
B8A 0.0238(14) 0.0195(15) 0.0215(16) -0.0053(11) 0.0009(11) -0.0001(11)
B9A 0.0206(13) 0.0179(14) 0.0168(14) 0.0021(11) 0.0002(11) 0.0019(10)
C10A 0.0196(12) 0.0185(13) 0.0173(13) -0.0017(9) 0.0002(9) -0.0044(9)
B11A 0.0231(14) 0.0216(16) 0.0151(15) -0.0020(10) 0.0004(11) -0.0013(11)
B12A 0.0262(14) 0.0183(14) 0.0180(15) 0.0019(11) 0.0046(11) -0.0047(11)
B13A 0.0229(14) 0.0263(16) 0.0225(16) -0.0025(12) 0.0033(12) -0.0018(12)
C41A 0.0229(13) 0.0360(16) 0.0123(13) -0.0012(10) 0.0008(10) 0.0022(10)
C42A 0.0339(14) 0.0269(14) 0.0123(13) 0.0028(10) 0.0003(10) 0.0032(11)
C43A 0.0276(13) 0.0359(16) 0.0137(13) 0.0022(11) -0.0033(10) 0.0084(11)
C44A 0.0269(13) 0.0381(16) 0.0127(13) -0.0055(11) -0.0050(10) -0.0055(11)
C45A 0.0336(14) 0.0233(14) 0.0150(13) -0.0049(10) -0.0028(10) 0.0063(11)
Co4B 0.01740(16) 0.01407(18) 0.01086(17) 0.00009(11) -0.00030(12) 0.00092(11)
C1B 0.0220(12) 0.0213(13) 0.0127(12) 0.0028(9) 0.0017(9) 0.0071(9)
B2B 0.0172(13) 0.0213(15) 0.0184(15) 0.0013(11) 0.0007(11) 0.0022(10)
B3B 0.0262(14) 0.0144(13) 0.0173(14) 0.0000(10) -0.0007(11) -0.0006(10)
B5B 0.0235(13) 0.0162(14) 0.0153(14) 0.0024(10) 0.0013(11) 0.0032(10)
B6B 0.0237(14) 0.0141(13) 0.0178(15) 0.0003(10) 0.0011(11) -0.0003(11)
B7B 0.0184(13) 0.0254(16) 0.0199(15) 0.0023(12) -0.0020(11) -0.0026(11)
B8B 0.0218(14) 0.0248(16) 0.0205(15) 0.0047(12) 0.0036(11) -0.0008(11)
B9B 0.0254(14) 0.0189(15) 0.0158(15) -0.0018(11) -0.0003(11) 0.0007(11)
C10B 0.0187(12) 0.0249(13) 0.0166(13) 0.0021(10) 0.0025(9) 0.0066(10)
B11B 0.0235(14) 0.0225(15) 0.0186(15) 0.0024(11) 0.0031(11) 0.0069(11)
B12B 0.0338(16) 0.0216(15) 0.0150(15) -0.0009(11) 0.0031(12) 0.0088(12)
B13B 0.0207(14) 0.0310(17) 0.0169(15) 0.0025(11) 0.0026(11) 0.0053(11)
C41B 0.0334(15) 0.051(2) 0.0123(13) 0.0036(12) -0.0020(11) 0.0168(13)
C42B 0.063(2) 0.0222(14) 0.0149(14) 0.0062(11) 0.0001(13) -0.0039(13)
C43B 0.0321(15) 0.0480(19) 0.0138(14) 0.0059(12) 0.0035(11) -0.0126(13)
C44B 0.0306(14) 0.0310(15) 0.0115(12) -0.0026(10) 0.0037(10) 0.0076(11)
C45B 0.0300(14) 0.0312(15) 0.0145(13) -0.0015(10) -0.0008(10) -0.0076(11)
Co4C 0.02321(17) 0.01448(18) 0.01089(17) -0.00027(12) -0.00051(13) -0.00007(12)
C1C 0.0294(13) 0.0173(13) 0.0150(13) -0.0011(9) 0.0009(10) 0.0066(10)
B2C 0.0277(15) 0.0161(14) 0.0194(15) 0.0003(11) -0.0014(11) -0.0045(11)
B3C 0.0207(14) 0.0239(15) 0.0212(16) 0.0041(12) 0.0025(11) 0.0044(11)
B5C 0.0221(14) 0.0167(14) 0.0202(15) 0.0013(11) 0.0010(11) 0.0029(10)
B6C 0.0165(12) 0.0221(15) 0.0212(15) 0.0016(11) -0.0014(11) 0.0020(10)
B7C 0.0216(13) 0.0180(14) 0.0149(14) 0.0009(10) -0.0013(10) -0.0028(10)
B8C 0.0251(14) 0.0224(15) 0.0185(15) 0.0036(11) -0.0026(11) -0.0041(11)
B9C 0.0187(13) 0.0220(15) 0.0167(14) 0.0017(11) 0.0011(11) -0.0045(11)
C10C 0.0253(12) 0.0149(12) 0.0151(12) 0.0016(9) 0.0004(9) 0.0037(9)
B11C 0.0261(14) 0.0191(14) 0.0144(14) 0.0025(10) 0.0010(11) -0.0003(11)
B12C 0.0229(14) 0.0245(16) 0.0189(15) 0.0033(11) 0.0066(11) 0.0036(11)
B13C 0.0316(15) 0.0170(14) 0.0139(14) 0.0002(11) -0.0029(11) 0.0006(11)
C41C 0.088(3) 0.042(2) 0.0138(15) -0.0036(13) -0.0023(16) -0.0211(19)
C42C 0.056(2) 0.081(3) 0.0108(15) 0.0042(15) 0.0101(14) 0.0408(19)
C43C 0.056(2) 0.073(2) 0.0095(13) 0.0109(14) -0.0063(13) -0.0459(18)
C44C 0.071(2) 0.0415(19) 0.0139(15) 0.0075(12) 0.0055(14) 0.0246(17)
C45C 0.0393(18) 0.080(3) 0.0238(17) 0.0129(16) -0.0045(14) -0.0049(18)

loop_
_geom_bond_atom_site_label_1
_geom_bond_atom_site_label_2
_geom_bond_distance
_geom_bond_site_symmetry_2
_geom_bond_publ_flag
Co4A C1A 2.027(2) . ?
Co4A C44A 2.054(2) . ?
Co4A C42A 2.057(2) . ?
Co4A C45A 2.066(2) . ?
Co4A C43A 2.066(2) . ?
Co4A C41A 2.071(3) . ?
Co4A C10A 2.095(2) . ?
Co4A B7A 2.160(3) . ?
Co4A B6A 2.167(3) . ?
Co4A B3A 2.216(3) . ?
Co4A B2A 2.217(3) . ?
C1A B3A 1.528(4) . ?
C1A B2A 1.537(3) . ?
C1A B5A 1.746(4) . ?
C1A H1A 0.94(2) . ?
B2A B9A 1.796(4) . ?
B2A B6A 1.823(4) . ?
B2A B5A 2.004(4) . ?
B2A H2A 1.10(2) . ?
B3A B8A 1.808(4) . ?
B3A B7A 1.826(4) . ?
B3A B5A 2.027(4) . ?
B3A H3A 1.02(2) . ?
B5A B11A 1.798(4) . ?
B5A B8A 1.914(4) . ?
B5A B9A 1.934(4) . ?
B5A H5A 1.04(2) . ?
B6A C10A 1.686(3) . ?
B6A B9A 1.758(4) . ?
B6A B12A 1.767(4) . ?
B6A H6A 1.04(2) . ?
B7A C10A 1.691(4) . ?
B7A B13A 1.766(4) . ?
B7A B8A 1.767(4) . ?
B7A H7A 1.07(2) . ?
B8A B13A 1.746(4) . ?
B8A B11A 1.754(4) . ?
B8A H8A 1.10(2) . ?
B9A B12A 1.729(4) . ?
B9A B11A 1.761(4) . ?
B9A H9A 1.05(2) . ?
C10A B13A 1.724(4) . ?
C10A B12A 1.725(4) . ?
C10A H10A 0.95(2) . ?
B11A B13A 1.782(4) . ?
B11A B12A 1.790(4) . ?
B11A H11A 1.10(3) . ?
B12A B13A 1.758(4) . ?
B12A H12A 1.08(2) . ?
B13A H13A 1.07(2) . ?
C41A C45A 1.412(3) . ?
C41A C42A 1.426(3) . ?
C41A H41A 1.0000 . ?
C42A C43A 1.412(4) . ?
C42A H42A 1.0000 . ?
C43A C44A 1.419(4) . ?
C43A H43A 1.0000 . ?
C44A C45A 1.430(3) . ?
C44A H44A 1.0000 . ?
C45A H45A 1.0000 . ?
Co4B C1B 2.032(2) . ?
Co4B C41B 2.047(3) . ?
Co4B C44B 2.058(2) . ?
Co4B C42B 2.061(3) . ?
Co4B C43B 2.062(3) . ?
Co4B C45B 2.064(3) . ?
Co4B C10B 2.082(2) . ?
Co4B B7B 2.142(3) . ?
Co4B B6B 2.163(3) . ?
Co4B B3B 2.211(3) . ?
Co4B B2B 2.215(3) . ?
C1B B3B 1.526(4) . ?
C1B B2B 1.530(4) . ?
C1B B5B 1.749(4) . ?
C1B H1B 0.92(2) . ?
B2B B9B 1.803(4) . ?
B2B B6B 1.818(4) . ?
B2B B5B 2.022(4) . ?
B2B H2B 1.13(2) . ?
B3B B8B 1.802(4) . ?
B3B B7B 1.820(4) . ?
B3B B5B 2.022(4) . ?
B3B H3B 1.11(2) . ?
B5B B11B 1.803(4) . ?
B5B B8B 1.919(4) . ?
B5B B9B 1.925(4) . ?
B5B H5B 1.07(2) . ?
B6B C10B 1.694(4) . ?
B6B B9B 1.752(4) . ?
B6B B12B 1.769(4) . ?
B6B H6B 1.07(2) . ?
B7B C10B 1.684(4) . ?
B7B B13B 1.753(4) . ?
B7B B8B 1.766(4) . ?
B7B H7B 1.07(2) . ?
B8B B13B 1.744(4) . ?
B8B B11B 1.770(4) . ?
B8B H8B 1.12(2) . ?
B9B B12B 1.748(4) . ?
B9B B11B 1.768(4) . ?
B9B H9B 1.07(2) . ?
C10B B12B 1.720(4) . ?
C10B B13B 1.727(4) . ?
C10B H10B 0.98(2) . ?
B11B B13B 1.783(4) . ?
B11B B12B 1.784(4) . ?
B11B H11B 1.10(3) . ?
B12B B13B 1.763(4) . ?
B12B H12B 1.10(2) . ?
B13B H13B 1.07(2) . ?
C41B C45B 1.415(4) . ?
C41B C42B 1.417(4) . ?
C41B H41B 1.0000 . ?
C42B C43B 1.406(4) . ?
C42B H42B 1.0000 . ?
C43B C44B 1.415(4) . ?
C43B H43B 1.0000 . ?
C44B C45B 1.411(3) . ?
C44B H44B 1.0000 . ?
C45B H45B 1.0000 . ?
Co4C C1C 2.025(2) . ?
Co4C C41C 2.036(3) . ?
Co4C C42C 2.036(3) . ?
Co4C C44C 2.047(3) . ?
Co4C C43C 2.053(3) . ?
Co4C C45C 2.065(3) . ?
Co4C C10C 2.093(2) . ?
Co4C B7C 2.147(3) . ?
Co4C B6C 2.170(3) . ?
Co4C B3C 2.199(3) . ?
Co4C B2C 2.222(3) . ?
C1C B2C 1.530(4) . ?
C1C B3C 1.531(4) . ?
C1C B5C 1.744(4) . ?
C1C H1C 0.91(2) . ?
B2C B9C 1.810(4) . ?
B2C B6C 1.825(4) . ?
B2C B5C 2.038(4) . ?
B2C H2C 1.10(2) . ?
B3C B8C 1.801(4) . ?
B3C B7C 1.818(4) . ?
B3C B5C 2.013(4) . ?
B3C H3C 1.13(2) . ?
B5C B11C 1.791(4) . ?
B5C B9C 1.916(4) . ?
B5C B8C 1.928(4) . ?
B5C H5C 1.07(2) . ?
B6C C10C 1.685(4) . ?
B6C B12C 1.760(4) . ?
B6C B9C 1.765(4) . ?
B6C H6C 1.08(2) . ?
B7C C10C 1.691(4) . ?
B7C B8C 1.753(4) . ?
B7C B13C 1.760(4) . ?
B7C H7C 1.09(2) . ?
B8C B13C 1.731(4) . ?
B8C B11C 1.762(4) . ?
B8C H8C 1.10(2) . ?
B9C B12C 1.744(4) . ?
B9C B11C 1.751(4) . ?
B9C H9C 1.04(2) . ?
C10C B13C 1.720(4) . ?
C10C B12C 1.722(4) . ?
C10C H10C 0.96(2) . ?
B11C B12C 1.776(4) . ?
B11C B13C 1.795(4) . ?
B11C H11C 1.08(3) . ?
B12C B13C 1.765(4) . ?
B12C H12C 1.01(2) . ?
B13C H13C 1.04(2) . ?
C41C C45C 1.343(5) . ?
C41C C42C 1.395(5) . ?
C41C H41C 1.0000 . ?
C42C C43C 1.438(5) . ?
C42C H42C 1.0000 . ?
C43C C44C 1.415(4) . ?
C43C H43C 1.0000 . ?
C44C C45C 1.358(4) . ?
C44C H44C 1.0000 . ?
C45C H45C 1.0000 . ?
